data_4327577
loop_
_publ_author_name
'Joel T. Mague'
'Jamin L. Krinsky'

_publ_section_title
;
 Synthetic and Structural Studies of the Coordination Behavior of
 2-Pyridylbis(diphenylphosphino)methane
;
_journal_name_full 'Inorganic Chemistry'
_journal_page_first 1962
_journal_page_last 1971
_journal_paper_doi 10.1021/ic001266+
_journal_volume 40
_journal_year 2001
_chemical_formula_moiety '((C5 H4 N) C (P(C6 H5)2)2)((C5 H4 N C H (P(C6 H5)2)2) Ir H (B F4) (C4 H10 O)'
_chemical_formula_sum 'C64 H60 B F4 Ir N2 O P4'
_chemical_formula_weight 1276.03
_chemical_name_systematic
; 
 Hydrido(\h^2^-(2-pyridylbis(diphenylphosphino)methanido)(\h^3^-2-pyridyl 
 bis(diphenylphosphino)methane)iridium(III) tetrafluoroborate diethyl ether 
 solvate
;
_space_group_IT_number 14
_symmetry_cell_setting monoclinic
_symmetry_space_group_name_Hall '-P 2yn'
_symmetry_space_group_name_H-M 'P 1 21/n 1'
_atom_sites_solution_hydrogens geom
_atom_sites_solution_primary Patterson
_atom_sites_solution_secondary difmap
_audit_creation_method SHELXL-97
_cell_angle_alpha 90.00
_cell_angle_beta 99.081(9)
_cell_angle_gamma 90.00
_cell_formula_units_Z 4
_cell_length_a 15.1837(10)
_cell_length_b 21.329(2)
_cell_length_c 18.365(3)
_cell_measurement_reflns_used 25
_cell_measurement_temperature 293(2)
_cell_measurement_theta_max 23.778
_cell_measurement_theta_min 17.609
_cell_volume 5873.0(12)
_computing_cell_refinement 'CAD-4 Software (Enraf-Nonius, 1989)'
_computing_data_collection 'CAD-4 Software (Enraf-Nonius, 1989)'
_computing_data_reduction 'XCAD4 (Harms & Wocadlo, 1987)'
_computing_molecular_graphics 'SHELXTL (Bruker AXS, 1997)'
_computing_publication_material 'SHELXTL (Bruker AXS, 1997)'
_computing_structure_refinement 'SHELXL-97 (Sheldrick, 1997)'
_computing_structure_solution 'SHELXS-97 (Sheldrick, 1990)'
_diffrn_ambient_temperature 293(2)
_diffrn_measured_fraction_theta_full 0.999
_diffrn_measured_fraction_theta_max 0.999
_diffrn_measurement_device_type 'Enraf-Nonius CAD-4'
_diffrn_measurement_method '\q/2\q scans'
_diffrn_radiation_monochromator graphite
_diffrn_radiation_source 'fine-focus sealed tube'
_diffrn_radiation_type MoK\a
_diffrn_radiation_wavelength 0.71073
_diffrn_reflns_av_R_equivalents 0.0346
_diffrn_reflns_av_sigmaI/netI 0.0761
_diffrn_reflns_limit_h_max 18
_diffrn_reflns_limit_h_min 0
_diffrn_reflns_limit_k_max 25
_diffrn_reflns_limit_k_min 0
_diffrn_reflns_limit_l_max 21
_diffrn_reflns_limit_l_min -21
_diffrn_reflns_number 10843
_diffrn_reflns_theta_full 25.08
_diffrn_reflns_theta_max 25.08
_diffrn_reflns_theta_min 1.62
_diffrn_standards_decay_% 5.3
_diffrn_standards_interval_time 120
_diffrn_standards_number 2
_exptl_absorpt_coefficient_mu 2.438
_exptl_absorpt_correction_T_max 0.2713
_exptl_absorpt_correction_T_min 0.2201
_exptl_absorpt_correction_type empirical
_exptl_absorpt_process_details '\y scans (North, et al., 1968)'
_exptl_crystal_colour Yellow
_exptl_crystal_density_diffrn 1.443
_exptl_crystal_description Block
_exptl_crystal_F_000 2576
_exptl_crystal_size_max 0.50
_exptl_crystal_size_mid 0.43
_exptl_crystal_size_min 0.40
_refine_diff_density_max 0.764
_refine_diff_density_min -0.722
_refine_diff_density_rms 0.101
_refine_ls_extinction_method none
_refine_ls_goodness_of_fit_ref 1.021
_refine_ls_hydrogen_treatment mixed
_refine_ls_matrix_type full
_refine_ls_number_parameters 698
_refine_ls_number_reflns 10423
_refine_ls_number_restraints 23
_refine_ls_restrained_S_all 1.031
_refine_ls_R_factor_all 0.0933
_refine_ls_R_factor_gt 0.0330
_refine_ls_shift/su_max 0.007
_refine_ls_shift/su_mean 0.000
_refine_ls_structure_factor_coef Fsqd
_refine_ls_weighting_details 'calc w=1/[\s^2^(Fo^2^)+(0.0452P)^2^+1.4392P] where P=(Fo^2^+2Fc^2^)/3'
_refine_ls_weighting_scheme calc
_refine_ls_wR_factor_gt 0.0799
_refine_ls_wR_factor_ref 0.0919
_reflns_number_gt 6935
_reflns_number_total 10423
_reflns_threshold_expression >2sigma(I)
_cod_data_source_file ic0012662B_11.cif
_cod_data_source_block 15
_cod_database_code 4327577

loop_
_symmetry_equiv_pos_as_xyz
'x, y, z'
'-x+1/2, y+1/2, -z+1/2'
'-x, -y, -z'
'x-1/2, -y-1/2, z-1/2'

loop_
_atom_site_label
_atom_site_type_symbol
_atom_site_fract_x
_atom_site_fract_y
_atom_site_fract_z
_atom_site_U_iso_or_equiv
_atom_site_adp_type
_atom_site_occupancy
_atom_site_symmetry_multiplicity
_atom_site_calc_flag
_atom_site_refinement_flags
Ir Ir 0.367473(12) 0.787200(9) 0.193502(10) 0.03363(7) Uani 1 1 d .
P1 P 0.36868(9) 0.85304(6) 0.09233(7) 0.0385(3) Uani 1 1 d .
P2 P 0.40040(9) 0.73089(6) 0.09229(7) 0.0371(3) Uani 1 1 d .
P3 P 0.35484(8) 0.71823(7) 0.28880(7) 0.0372(3) Uani 1 1 d .
P4 P 0.33988(9) 0.84381(6) 0.29697(7) 0.0390(3) Uani 1 1 d .
C1 C 0.4614(3) 0.9078(2) 0.0939(3) 0.0424(12) Uani 1 1 d .
C2 C 0.5109(4) 0.9089(3) 0.0367(3) 0.0503(14) Uani 1 1 d .
H2 H 0.4966 0.8816 -0.0029 0.055 Uiso 1 1 calc R
C3 C 0.5812(4) 0.9499(3) 0.0376(4) 0.0629(17) Uani 1 1 d .
H3 H 0.6135 0.9503 -0.0014 0.069 Uiso 1 1 calc R
C4 C 0.6037(4) 0.9898(3) 0.0955(4) 0.0669(18) Uani 1 1 d .
H4 H 0.6506 1.0179 0.0958 0.074 Uiso 1 1 calc R
C5 C 0.5560(5) 0.9881(3) 0.1534(4) 0.079(2) Uani 1 1 d .
H5 H 0.5712 1.0150 0.1933 0.086 Uiso 1 1 calc R
C6 C 0.4873(4) 0.9476(3) 0.1528(3) 0.0641(17) Uani 1 1 d .
H6 H 0.4569 0.9465 0.1930 0.071 Uiso 1 1 calc R
C7 C 0.2684(4) 0.9005(3) 0.0724(3) 0.0462(13) Uani 1 1 d .
C8 C 0.2665(5) 0.9639(3) 0.0841(3) 0.0624(16) Uani 1 1 d .
H8 H 0.3195 0.9861 0.0959 0.069 Uiso 1 1 calc R
C9 C 0.1838(6) 0.9955(4) 0.0783(4) 0.091(2) Uani 1 1 d .
H9 H 0.1823 1.0383 0.0880 0.100 Uiso 1 1 calc R
C10 C 0.1069(5) 0.9633(5) 0.0585(4) 0.092(3) Uani 1 1 d .
H10 H 0.0529 0.9845 0.0551 0.102 Uiso 1 1 calc R
C11 C 0.1064(5) 0.9003(4) 0.0432(4) 0.086(2) Uani 1 1 d .
H11 H 0.0532 0.8790 0.0280 0.094 Uiso 1 1 calc R
C12 C 0.1874(4) 0.8694(3) 0.0512(3) 0.0634(16) Uani 1 1 d .
H12 H 0.1880 0.8266 0.0422 0.070 Uiso 1 1 calc R
C13 C 0.5173(3) 0.7069(3) 0.1002(3) 0.0455(12) Uani 1 1 d .
C14 C 0.5728(4) 0.7352(3) 0.0560(3) 0.0510(14) Uani 1 1 d .
H14 H 0.5492 0.7635 0.0196 0.056 Uiso 1 1 calc R
C15 C 0.6620(4) 0.7214(3) 0.0663(4) 0.0683(19) Uani 1 1 d .
H15 H 0.6982 0.7402 0.0362 0.075 Uiso 1 1 calc R
C16 C 0.6987(4) 0.6808(4) 0.1196(4) 0.074(2) Uani 1 1 d .
H16 H 0.7595 0.6720 0.1259 0.082 Uiso 1 1 calc R
C17 C 0.6454(4) 0.6527(3) 0.1642(4) 0.076(2) Uani 1 1 d .
H17 H 0.6701 0.6250 0.2009 0.083 Uiso 1 1 calc R
C18 C 0.5539(4) 0.6659(3) 0.1544(3) 0.0586(16) Uani 1 1 d .
H18 H 0.5179 0.6468 0.1845 0.064 Uiso 1 1 calc R
C19 C 0.3370(4) 0.6592(2) 0.0660(3) 0.0445(13) Uani 1 1 d .
C20 C 0.2458(4) 0.6618(3) 0.0619(3) 0.0532(14) Uani 1 1 d .
H20 H 0.2185 0.6994 0.0710 0.059 Uiso 1 1 calc R
C21 C 0.1947(5) 0.6087(3) 0.0441(4) 0.074(2) Uani 1 1 d .
H21 H 0.1330 0.6109 0.0402 0.081 Uiso 1 1 calc R
C22 C 0.2345(6) 0.5529(4) 0.0321(5) 0.093(3) Uani 1 1 d .
H22 H 0.1999 0.5171 0.0215 0.102 Uiso 1 1 calc R
C23 C 0.3248(6) 0.5497(3) 0.0357(5) 0.096(3) Uani 1 1 d .
H23 H 0.3517 0.5119 0.0267 0.105 Uiso 1 1 calc R
C24 C 0.3768(4) 0.6033(3) 0.0529(4) 0.0712(19) Uani 1 1 d .
H24 H 0.4384 0.6012 0.0555 0.078 Uiso 1 1 calc R
C25 C 0.3746(3) 0.7922(2) 0.0291(3) 0.0408(11) Uani 1 1 d .
C26 C 0.3667(3) 0.7925(2) -0.0493(3) 0.0403(11) Uani 1 1 d .
C27 C 0.3883(4) 0.7411(3) -0.0882(3) 0.0494(13) Uani 1 1 d .
H27 H 0.4073 0.7045 -0.0629 0.054 Uiso 1 1 calc R
C28 C 0.3823(4) 0.7426(3) -0.1624(3) 0.0600(16) Uani 1 1 d .
H28 H 0.3980 0.7077 -0.1878 0.066 Uiso 1 1 calc R
C29 C 0.3525(4) 0.7966(4) -0.2003(3) 0.0683(19) Uani 1 1 d .
H29 H 0.3474 0.7986 -0.2514 0.075 Uiso 1 1 calc R
C30 C 0.3309(4) 0.8469(3) -0.1604(3) 0.0634(17) Uani 1 1 d .
H30 H 0.3108 0.8833 -0.1856 0.070 Uiso 1 1 calc R
N1 N 0.3372(3) 0.8463(2) -0.0863(3) 0.0592(13) Uani 1 1 d .
C31 C 0.2485(3) 0.6987(2) 0.3155(3) 0.0380(12) Uani 1 1 d .
C32 C 0.1701(4) 0.6998(2) 0.2652(3) 0.0466(14) Uani 1 1 d .
H32 H 0.1714 0.7119 0.2168 0.051 Uiso 1 1 calc R
C33 C 0.0914(4) 0.6835(3) 0.2863(3) 0.0577(15) Uani 1 1 d .
H33 H 0.0392 0.6842 0.2521 0.063 Uiso 1 1 calc R
C34 C 0.0885(4) 0.6657(3) 0.3582(3) 0.0621(17) Uani 1 1 d .
H34 H 0.0345 0.6547 0.3725 0.068 Uiso 1 1 calc R
C35 C 0.1653(4) 0.6644(3) 0.4080(3) 0.0602(16) Uani 1 1 d .
H35 H 0.1632 0.6525 0.4564 0.066 Uiso 1 1 calc R
C36 C 0.2463(4) 0.6803(3) 0.3876(3) 0.0521(14) Uani 1 1 d .
H36 H 0.2985 0.6788 0.4217 0.057 Uiso 1 1 calc R
C37 C 0.4164(4) 0.6443(3) 0.3002(3) 0.0462(13) Uani 1 1 d .
C38 C 0.4949(4) 0.6345(3) 0.3476(3) 0.0644(17) Uani 1 1 d .
H38 H 0.5180 0.6654 0.3809 0.071 Uiso 1 1 calc R
C39 C 0.5391(5) 0.5777(4) 0.3450(4) 0.085(2) Uani 1 1 d .
H39 H 0.5933 0.5709 0.3753 0.093 Uiso 1 1 calc R
C40 C 0.5021(6) 0.5318(3) 0.2972(4) 0.084(2) Uani 1 1 d .
H40 H 0.5316 0.4936 0.2962 0.092 Uiso 1 1 calc R
C41 C 0.4238(5) 0.5404(3) 0.2516(4) 0.0730(19) Uani 1 1 d .
H41 H 0.3996 0.5086 0.2201 0.080 Uiso 1 1 calc R
C42 C 0.3806(4) 0.5973(3) 0.2528(3) 0.0575(15) Uani 1 1 d .
H42 H 0.3271 0.6040 0.2214 0.063 Uiso 1 1 calc R
C43 C 0.2292(3) 0.8508(2) 0.3211(3) 0.0434(12) Uani 1 1 d .
C44 C 0.2169(4) 0.8606(3) 0.3935(3) 0.0634(16) Uani 1 1 d .
H44 H 0.2652 0.8591 0.4314 0.070 Uiso 1 1 calc R
C45 C 0.1331(5) 0.8723(3) 0.4086(5) 0.082(2) Uani 1 1 d .
H45 H 0.1247 0.8785 0.4571 0.091 Uiso 1 1 calc R
C46 C 0.0616(5) 0.8751(3) 0.3534(6) 0.089(3) Uani 1 1 d .
H46 H 0.0049 0.8825 0.3645 0.098 Uiso 1 1 calc R
C47 C 0.0732(4) 0.8670(3) 0.2820(5) 0.080(2) Uani 1 1 d .
H47 H 0.0247 0.8700 0.2442 0.088 Uiso 1 1 calc R
C48 C 0.1566(4) 0.8544(3) 0.2658(4) 0.0608(16) Uani 1 1 d .
H48 H 0.1641 0.8483 0.2171 0.067 Uiso 1 1 calc R
C49 C 0.3870(4) 0.9203(2) 0.3225(3) 0.0456(13) Uani 1 1 d .
C50 C 0.4597(5) 0.9320(3) 0.3755(4) 0.084(2) Uani 1 1 d .
H50 H 0.4873 0.8992 0.4037 0.093 Uiso 1 1 calc R
C51 C 0.4923(6) 0.9929(5) 0.3869(6) 0.115(3) Uani 1 1 d .
H51 H 0.5412 1.0009 0.4230 0.126 Uiso 1 1 calc R
C52 C 0.4517(6) 1.0410(4) 0.3446(6) 0.098(3) Uani 1 1 d .
H52 H 0.4757 1.0811 0.3499 0.107 Uiso 1 1 calc R
C53 C 0.3772(6) 1.0303(3) 0.2952(5) 0.083(2) Uani 1 1 d .
H53 H 0.3480 1.0636 0.2689 0.091 Uiso 1 1 calc R
C54 C 0.3444(5) 0.9705(3) 0.2838(4) 0.0643(17) Uani 1 1 d .
H54 H 0.2932 0.9635 0.2498 0.071 Uiso 1 1 calc R
C55 C 0.4062(3) 0.7813(3) 0.3528(3) 0.0385(11) Uani 1 1 d .
H55 H 0.409(3) 0.7715(19) 0.400(3) 0.023(12) Uiso 1 1 d .
C56 C 0.4991(3) 0.7891(3) 0.3347(3) 0.0447(12) Uani 1 1 d .
C57 C 0.5759(4) 0.7893(3) 0.3856(3) 0.0564(14) Uani 1 1 d .
H57 H 0.5733 0.7839 0.4355 0.062 Uiso 1 1 calc R
C58 C 0.6566(4) 0.7978(3) 0.3621(4) 0.0697(19) Uani 1 1 d .
H58 H 0.7093 0.7975 0.3957 0.077 Uiso 1 1 calc R
C59 C 0.6581(4) 0.8065(3) 0.2889(4) 0.0679(19) Uani 1 1 d .
H59 H 0.7120 0.8134 0.2722 0.075 Uiso 1 1 calc R
C60 C 0.5803(3) 0.8052(3) 0.2399(3) 0.0481(13) Uani 1 1 d .
H60 H 0.5826 0.8110 0.1900 0.053 Uiso 1 1 calc R
N2 N 0.5012(3) 0.79588(19) 0.2610(2) 0.0400(10) Uani 1 1 d .
H61 H 0.2702 0.7765 0.1611 0.020 Uiso 1 1 d .
B B 0.4571(6) 0.7825(5) 0.5681(4) 0.101(4) Uani 1 1 d D
F1 F 0.4141(7) 0.7421(4) 0.5259(3) 0.257(6) Uani 1 1 d D
F2 F 0.4514(7) 0.8359(3) 0.5309(4) 0.224(4) Uani 1 1 d D
F3 F 0.5411(5) 0.7713(5) 0.5764(6) 0.249(5) Uani 1 1 d D
F4 F 0.4334(4) 0.7887(4) 0.6314(3) 0.216(5) Uani 1 1 d D
O1S O -0.1605(5) 0.9037(4) 0.2255(4) 0.122(2) Uani 1 1 d D
C1S C -0.1880(9) 0.8758(8) 0.1557(8) 0.200(8) Uani 1 1 d D
H1S1 H -0.1746 0.8314 0.1602 0.220 Uiso 1 1 calc R
H1S2 H -0.2524 0.8797 0.1442 0.220 Uiso 1 1 calc R
C2S C -0.2069(8) 0.9500(6) 0.2609(10) 0.231(11) Uani 1 1 d D
H2S1 H -0.2065 0.9878 0.2317 0.255 Uiso 1 1 calc R
H2S2 H -0.2685 0.9362 0.2550 0.255 Uiso 1 1 calc R
C3S C -0.1841(15) 0.9689(9) 0.3360(9) 0.279(13) Uani 1 1 d D
H3S1 H -0.2248 1.0008 0.3467 0.334 Uiso 1 1 calc R
H3S2 H -0.1244 0.9851 0.3442 0.334 Uiso 1 1 calc R
H3S3 H -0.1879 0.9334 0.3676 0.334 Uiso 1 1 calc R
C4S C -0.1526(8) 0.8982(8) 0.0963(9) 0.230(9) Uani 1 1 d D
H4S1 H -0.1748 0.8739 0.0534 0.276 Uiso 1 1 calc R
H4S2 H -0.0887 0.8951 0.1064 0.276 Uiso 1 1 calc R
H4S3 H -0.1695 0.9413 0.0878 0.276 Uiso 1 1 calc R

loop_
_atom_site_aniso_label
_atom_site_aniso_U_11
_atom_site_aniso_U_22
_atom_site_aniso_U_33
_atom_site_aniso_U_23
_atom_site_aniso_U_13
_atom_site_aniso_U_12
Ir 0.03562(10) 0.03633(10) 0.02992(10) 0.00249(10) 0.00819(6) 0.00128(10)
P1 0.0448(7) 0.0382(7) 0.0341(7) 0.0040(6) 0.0107(6) 0.0006(6)
P2 0.0404(7) 0.0394(8) 0.0326(7) 0.0002(5) 0.0091(5) 0.0014(6)
P3 0.0406(7) 0.0392(7) 0.0331(6) 0.0050(6) 0.0094(5) 0.0031(6)
P4 0.0416(7) 0.0406(8) 0.0361(7) -0.0005(6) 0.0096(6) 0.0040(6)
C1 0.045(3) 0.038(3) 0.045(3) 0.007(2) 0.008(2) 0.000(2)
C2 0.059(3) 0.050(3) 0.046(3) 0.002(3) 0.018(3) -0.003(3)
C3 0.063(4) 0.060(4) 0.075(4) 0.004(3) 0.038(3) -0.012(3)
C4 0.056(4) 0.063(4) 0.085(5) 0.001(4) 0.021(3) -0.016(3)
C5 0.091(5) 0.074(5) 0.073(5) -0.023(4) 0.020(4) -0.027(4)
C6 0.077(4) 0.066(4) 0.055(4) -0.013(3) 0.028(3) -0.018(3)
C7 0.052(3) 0.051(3) 0.037(3) 0.006(2) 0.011(2) 0.009(3)
C8 0.075(4) 0.057(4) 0.056(4) 0.005(3) 0.012(3) 0.016(3)
C9 0.117(7) 0.078(5) 0.077(5) 0.005(4) 0.010(5) 0.040(5)
C10 0.070(5) 0.139(8) 0.065(5) 0.006(5) 0.000(4) 0.047(5)
C11 0.065(5) 0.122(7) 0.066(5) -0.001(5) -0.004(4) 0.020(5)
C12 0.056(4) 0.076(5) 0.055(4) 0.007(3) 0.001(3) 0.009(3)
C13 0.045(3) 0.052(3) 0.039(3) -0.005(3) 0.005(2) 0.005(3)
C14 0.044(3) 0.072(4) 0.039(3) 0.001(3) 0.014(2) 0.002(3)
C15 0.050(3) 0.101(6) 0.058(4) 0.000(4) 0.022(3) -0.001(4)
C16 0.045(3) 0.111(6) 0.067(5) -0.018(4) 0.011(3) 0.010(4)
C17 0.064(4) 0.093(5) 0.066(4) 0.008(4) -0.001(3) 0.027(4)
C18 0.053(3) 0.072(4) 0.052(4) 0.009(3) 0.012(3) 0.006(3)
C19 0.051(3) 0.045(3) 0.037(3) -0.003(2) 0.005(2) -0.002(3)
C20 0.052(3) 0.057(4) 0.051(3) -0.001(3) 0.009(3) -0.005(3)
C21 0.064(4) 0.073(5) 0.079(5) 0.007(4) -0.005(4) -0.023(4)
C22 0.096(6) 0.064(5) 0.116(7) -0.006(5) 0.007(5) -0.033(5)
C23 0.097(6) 0.051(4) 0.134(8) -0.015(5) 0.002(5) -0.006(4)
C24 0.059(4) 0.052(4) 0.098(6) -0.015(4) 0.000(4) -0.002(3)
C25 0.046(3) 0.040(3) 0.037(3) 0.002(2) 0.009(2) 0.001(2)
C26 0.036(2) 0.048(3) 0.036(3) 0.003(2) 0.004(2) -0.001(2)
C27 0.043(3) 0.062(3) 0.041(3) 0.001(3) 0.000(2) 0.006(3)
C28 0.049(3) 0.084(5) 0.046(3) -0.017(3) 0.006(3) 0.001(3)
C29 0.060(4) 0.113(6) 0.031(3) -0.002(4) 0.006(3) -0.013(4)
C30 0.069(4) 0.078(5) 0.041(3) 0.021(3) 0.002(3) 0.000(3)
N1 0.067(3) 0.063(3) 0.047(3) 0.004(2) 0.009(2) 0.002(3)
C31 0.041(3) 0.034(3) 0.041(3) 0.003(2) 0.012(2) 0.000(2)
C32 0.052(3) 0.049(4) 0.040(3) 0.004(2) 0.011(2) -0.006(3)
C33 0.043(3) 0.070(4) 0.059(4) -0.002(3) 0.004(3) -0.005(3)
C34 0.049(3) 0.080(5) 0.064(4) 0.007(3) 0.030(3) -0.006(3)
C35 0.058(4) 0.078(5) 0.049(3) 0.012(3) 0.022(3) -0.003(3)
C36 0.049(3) 0.067(4) 0.041(3) 0.012(3) 0.006(2) -0.001(3)
C37 0.054(3) 0.044(3) 0.044(3) 0.011(3) 0.017(3) 0.009(3)
C38 0.066(4) 0.062(4) 0.062(4) 0.013(3) 0.001(3) 0.024(3)
C39 0.081(5) 0.087(6) 0.083(5) 0.023(5) 0.002(4) 0.032(4)
C40 0.110(6) 0.058(5) 0.090(6) 0.013(4) 0.034(5) 0.035(4)
C41 0.092(5) 0.048(4) 0.082(5) 0.003(3) 0.021(4) 0.011(4)
C42 0.067(4) 0.053(4) 0.054(4) 0.008(3) 0.014(3) 0.009(3)
C43 0.044(3) 0.038(3) 0.052(3) 0.006(2) 0.018(2) 0.005(2)
C44 0.072(4) 0.071(4) 0.052(4) 0.000(3) 0.026(3) 0.010(3)
C45 0.096(6) 0.078(5) 0.088(5) 0.001(4) 0.060(5) 0.012(4)
C46 0.073(5) 0.062(5) 0.146(8) 0.017(5) 0.060(6) 0.009(4)
C47 0.047(4) 0.069(5) 0.123(7) 0.006(5) 0.006(4) 0.004(3)
C48 0.053(4) 0.059(4) 0.070(4) 0.002(3) 0.010(3) 0.008(3)
C49 0.053(3) 0.042(3) 0.046(3) -0.003(2) 0.022(3) -0.003(3)
C50 0.083(5) 0.062(4) 0.100(6) -0.017(4) -0.010(4) -0.005(4)
C51 0.094(6) 0.096(7) 0.148(9) -0.047(7) 0.002(6) -0.020(6)
C52 0.118(7) 0.057(5) 0.129(8) -0.028(5) 0.052(6) -0.013(5)
C53 0.112(6) 0.046(4) 0.098(6) -0.006(4) 0.040(5) -0.002(4)
C54 0.085(5) 0.045(4) 0.068(4) -0.002(3) 0.030(4) -0.003(3)
C55 0.041(3) 0.049(3) 0.026(2) 0.005(2) 0.007(2) 0.004(2)
C56 0.042(3) 0.049(3) 0.043(3) -0.001(3) 0.007(2) 0.003(3)
C57 0.048(3) 0.077(4) 0.042(3) -0.002(3) 0.000(2) -0.004(3)
C58 0.040(3) 0.101(6) 0.066(4) -0.004(4) 0.002(3) 0.003(3)
C59 0.036(3) 0.101(5) 0.069(4) -0.008(4) 0.013(3) -0.008(3)
C60 0.044(3) 0.058(4) 0.044(3) -0.002(2) 0.015(2) -0.002(2)
N2 0.036(2) 0.047(3) 0.039(2) 0.0003(19) 0.0093(17) -0.0010(19)
B 0.103(8) 0.153(11) 0.047(5) 0.013(6) 0.006(5) -0.030(8)
F1 0.409(13) 0.284(9) 0.060(3) 0.007(5) -0.023(5) -0.241(10)
F2 0.380(14) 0.166(7) 0.119(6) -0.013(5) 0.019(7) -0.017(8)
F3 0.125(6) 0.353(13) 0.279(11) 0.021(10) 0.064(7) 0.023(7)
F4 0.144(6) 0.443(14) 0.067(3) -0.037(6) 0.038(4) -0.051(7)
O1S 0.101(5) 0.157(7) 0.103(5) 0.010(5) 0.002(4) -0.018(4)
C1S 0.120(11) 0.33(2) 0.157(14) 0.058(15) 0.028(10) -0.037(13)
C2S 0.104(9) 0.125(12) 0.49(4) 0.079(17) 0.116(16) 0.028(8)
C3S 0.43(3) 0.24(2) 0.201(18) -0.024(16) 0.16(2) 0.04(2)
C4S 0.119(10) 0.30(2) 0.27(2) -0.179(18) 0.046(12) -0.063(12)

loop_
_atom_type_symbol
_atom_type_description
_atom_type_scat_dispersion_real
_atom_type_scat_dispersion_imag
_atom_type_scat_source
C C 0.0033 0.0016 'International Tables Vol C Tables 4.2.6.8 and 6.1.1.4'
H H 0.0000 0.0000 'International Tables Vol C Tables 4.2.6.8 and 6.1.1.4'
B B 0.0013 0.0007 'International Tables Vol C Tables 4.2.6.8 and 6.1.1.4'
N N 0.0061 0.0033 'International Tables Vol C Tables 4.2.6.8 and 6.1.1.4'
F F 0.0171 0.0103 'International Tables Vol C Tables 4.2.6.8 and 6.1.1.4'
P P 0.1023 0.0942 'International Tables Vol C Tables 4.2.6.8 and 6.1.1.4'
Ir Ir -1.4442 7.9887 'International Tables Vol C Tables 4.2.6.8 and 6.1.1.4'
O O 0.0106 0.0060 'International Tables Vol C Tables 4.2.6.8 and 6.1.1.4'

loop_
_geom_angle_atom_site_label_1
_geom_angle_atom_site_label_2
_geom_angle_atom_site_label_3
_geom_angle
_geom_angle_publ_flag
H61 Ir N2 169 y
H61 Ir P3 90.5 y
N2 Ir P3 78.92(11) y
H61 Ir P1 84.7 y
N2 Ir P1 105.92(11) y
P3 Ir P1 175.07(5) y
H61 Ir P2 85.9 y
N2 Ir P2 101.33(11) y
P3 Ir P2 109.19(5) y
P1 Ir P2 69.24(5) y
H61 Ir P4 96.2 y
N2 Ir P4 76.60(11) y
P3 Ir P4 70.62(5) y
P1 Ir P4 111.14(5) y
P2 Ir P4 177.94(5) y
C25 P1 C7 114.1(3) ?
C25 P1 C1 111.3(2) ?
C7 P1 C1 105.5(3) ?
C25 P1 Ir 95.14(17) ?
C7 P1 Ir 112.59(17) ?
C1 P1 Ir 118.41(17) ?
C25 P1 P2 40.85(17) ?
C7 P1 P2 133.9(2) ?
C1 P1 P2 119.28(17) ?
Ir P1 P2 55.40(4) ?
C25 P2 C13 112.0(3) ?
C25 P2 C19 113.4(2) ?
C13 P2 C19 104.5(3) ?
C25 P2 Ir 95.15(18) ?
C13 P2 Ir 114.07(17) ?
C19 P2 Ir 118.04(17) ?
C25 P2 P1 40.90(17) ?
C13 P2 P1 116.69(18) ?
C19 P2 P1 137.18(18) ?
Ir P2 P1 55.36(4) ?
C31 P3 C37 103.4(2) ?
C31 P3 C55 107.3(2) ?
C37 P3 C55 113.1(2) ?
C31 P3 Ir 122.35(16) ?
C37 P3 Ir 122.19(17) ?
C55 P3 Ir 86.68(16) ?
C31 P3 P4 97.34(16) ?
C37 P3 P4 153.80(19) ?
C55 P3 P4 44.09(16) ?
Ir P3 P4 55.16(4) ?
C43 P4 C49 101.9(2) ?
C43 P4 C55 111.4(2) ?
C49 P4 C55 110.0(2) ?
C43 P4 Ir 122.17(18) ?
C49 P4 Ir 124.01(17) ?
C55 P4 Ir 85.85(16) ?
C43 P4 P3 100.70(17) ?
C49 P4 P3 151.11(19) ?
C55 P4 P3 44.03(16) ?
Ir P4 P3 54.22(4) ?
C6 C1 C2 117.5(5) ?
C6 C1 P1 121.9(4) ?
C2 C1 P1 120.6(4) ?
C3 C2 C1 120.9(5) ?
C4 C3 C2 120.3(6) ?
C3 C4 C5 119.2(6) ?
C6 C5 C4 120.6(6) ?
C5 C6 C1 121.4(6) ?
C8 C7 C12 118.1(6) ?
C8 C7 P1 123.8(5) ?
C12 C7 P1 117.8(4) ?
C7 C8 C9 120.0(7) ?
C10 C9 C8 119.6(8) ?
C9 C10 C11 121.9(7) ?
C10 C11 C12 117.9(8) ?
C11 C12 C7 122.3(7) ?
C18 C13 C14 118.9(5) ?
C18 C13 P2 120.8(4) ?
C14 C13 P2 120.0(4) ?
C15 C14 C13 120.1(6) ?
C16 C15 C14 121.4(6) ?
C15 C16 C17 119.5(6) ?
C16 C17 C18 120.1(6) ?
C13 C18 C17 120.0(6) ?
C24 C19 C20 119.5(5) ?
C24 C19 P2 122.9(4) ?
C20 C19 P2 117.6(4) ?
C19 C20 C21 120.1(6) ?
C22 C21 C20 120.4(7) ?
C23 C22 C21 120.2(7) ?
C22 C23 C24 119.8(7) ?
C19 C24 C23 120.1(6) ?
C26 C25 P2 130.3(4) y
C26 C25 P1 131.4(4) y
P2 C25 P1 98.3(3) y
N1 C26 C27 119.6(5) ?
N1 C26 C25 118.2(5) ?
C27 C26 C25 122.2(5) ?
C28 C27 C26 121.3(6) ?
C27 C28 C29 119.5(6) ?
C30 C29 C28 118.0(5) ?
N1 C30 C29 123.2(6) ?
C30 N1 C26 118.3(5) ?
C36 C31 C32 119.5(5) ?
C36 C31 P3 118.8(4) ?
C32 C31 P3 121.7(4) ?
C33 C32 C31 120.5(5) ?
C32 C33 C34 120.3(6) ?
C35 C34 C33 119.6(5) ?
C34 C35 C36 121.0(5) ?
C35 C36 C31 119.0(5) ?
C38 C37 C42 120.1(6) ?
C38 C37 P3 125.5(5) ?
C42 C37 P3 114.3(4) ?
C37 C38 C39 119.1(7) ?
C40 C39 C38 119.5(7) ?
C41 C40 C39 121.8(7) ?
C40 C41 C42 118.9(7) ?
C41 C42 C37 120.4(6) ?
C48 C43 C44 118.9(5) ?
C48 C43 P4 119.4(4) ?
C44 C43 P4 121.2(4) ?
C45 C44 C43 119.5(6) ?
C46 C45 C44 120.9(7) ?
C47 C46 C45 120.1(7) ?
C46 C47 C48 119.8(7) ?
C47 C48 C43 120.7(6) ?
C50 C49 C54 118.6(6) ?
C50 C49 P4 126.0(5) ?
C54 C49 P4 115.4(5) ?
C49 C50 C51 120.2(8) ?
C52 C51 C50 119.6(8) ?
C53 C52 C51 120.5(8) ?
C52 C53 C54 120.1(8) ?
C53 C54 C49 120.7(7) ?
H55 C55 C56 110(3) ?
H55 C55 P3 113(3) ?
C56 C55 P3 104.6(3) ?
H55 C55 P4 130(3) ?
C56 C55 P4 104.0(4) ?
P3 C55 P4 91.9(2) ?
N2 C56 C57 121.6(5) ?
N2 C56 C55 113.5(4) ?
C57 C56 C55 124.9(5) ?
C58 C57 C56 119.3(5) ?
C59 C58 C57 118.9(6) ?
C58 C59 C60 119.9(6) ?
N2 C60 C59 122.4(5) ?
C60 N2 C56 117.8(4) ?
C60 N2 Ir 129.6(4) ?
C56 N2 Ir 112.6(3) ?
F1 B F4 115.8(8) ?
F1 B F3 110.7(10) ?
F4 B F3 109.3(8) ?
F1 B F2 106.4(7) ?
F4 B F2 112.0(9) ?
F3 B F2 101.8(8) ?
C1S O1S C2S 127.3(11) ?
C4S C1S O1S 118.4(13) ?
C3S C2S O1S 125.0(15) ?

loop_
_geom_bond_atom_site_label_1
_geom_bond_atom_site_label_2
_geom_bond_distance
_geom_bond_publ_flag
Ir H61 1.52 y
Ir N2 2.213(4) y
Ir P3 2.3172(13) y
Ir P1 2.3313(13) y
Ir P2 2.3325(13) y
Ir P4 2.3443(13) y
P1 C25 1.753(5) y
P1 C7 1.817(5) y
P1 C1 1.826(5) y
P2 C25 1.751(5) y
P2 C13 1.830(5) y
P2 C19 1.831(5) y
P3 C31 1.809(5) y
P3 C37 1.828(5) y
P3 C55 1.874(5) y
P4 C43 1.810(5) y
P4 C49 1.812(5) y
P4 C55 1.876(5) y
C1 C6 1.383(8) ?
C1 C2 1.386(7) ?
C2 C3 1.378(8) ?
C3 C4 1.362(9) ?
C4 C5 1.379(9) ?
C5 C6 1.354(8) ?
C7 C8 1.370(8) ?
C7 C12 1.396(8) ?
C8 C9 1.414(9) ?
C9 C10 1.355(11) ?
C10 C11 1.373(11) ?
C11 C12 1.382(9) ?
C13 C18 1.374(8) ?
C13 C14 1.397(7) ?
C14 C15 1.370(8) ?
C15 C16 1.359(9) ?
C16 C17 1.378(9) ?
C17 C18 1.401(8) ?
C19 C24 1.375(8) ?
C19 C20 1.375(7) ?
C20 C21 1.383(8) ?
C21 C22 1.367(10) ?
C22 C23 1.365(10) ?
C23 C24 1.397(9) ?
C25 C26 1.426(7) y
C26 N1 1.373(7) ?
C26 C27 1.376(7) ?
C27 C28 1.352(8) ?
C28 C29 1.383(9) ?
C29 C30 1.369(9) ?
C30 N1 1.349(7) ?
C31 C36 1.386(7) ?
C31 C32 1.387(7) ?
C32 C33 1.358(8) ?
C33 C34 1.381(8) ?
C34 C35 1.364(8) ?
C35 C36 1.384(7) ?
C37 C38 1.376(8) ?
C37 C42 1.383(8) ?
C38 C39 1.388(9) ?
C39 C40 1.376(10) ?
C40 C41 1.354(10) ?
C41 C42 1.380(8) ?
C43 C48 1.378(8) ?
C43 C44 1.387(7) ?
C44 C45 1.367(9) ?
C45 C46 1.364(10) ?
C46 C47 1.361(11) ?
C47 C48 1.371(9) ?
C49 C50 1.375(8) ?
C49 C54 1.387(8) ?
C50 C51 1.394(11) ?
C51 C52 1.372(12) ?
C52 C53 1.354(11) ?
C53 C54 1.375(9) ?
C55 H55 0.88(4) ?
C55 C56 1.508(7) y
C56 N2 1.366(6) ?
C56 C57 1.375(7) ?
C57 C58 1.373(8) ?
C58 C59 1.362(9) ?
C59 C60 1.368(8) ?
C60 N2 1.334(6) ?
B F1 1.269(9) ?
B F4 1.277(8) ?
B F3 1.282(10) ?
B F2 1.325(10) ?
O1S C1S 1.416(13) ?
O1S C2S 1.428(13) ?
C1S C4S 1.375(15) ?
C2S C3S 1.426(18) ?
